data_4028986
loop_
_publ_author_name
'Morrill, Louis C.'
'Smith, Samuel M.'
'Slawin, Alexandra M. Z.'
'Smith, Andrew D.'

_publ_section_title
;
 Isothiourea-mediated asymmetric functionalization of 3-alkenoic acids.
;
_journal_issue 4
_journal_name_full 'The Journal of organic chemistry'
_journal_page_first 1640
_journal_page_last 1655
_journal_paper_doi 10.1021/jo402591v
_journal_volume 79
_journal_year 2014
_chemical_absolute_configuration ad
_chemical_formula_moiety 'C19 H18 Br N O3 S'
_chemical_formula_sum 'C19 H18 Br N O3 S'
_chemical_formula_weight 420.32
_space_group_IT_number 19
_symmetry_cell_setting orthorhombic
_symmetry_Int_Tables_number 19
_symmetry_space_group_name_Hall 'P 2ac 2ab'
_symmetry_space_group_name_H-M 'P 21 21 21'
_atom_sites_solution_hydrogens geom
_atom_sites_solution_primary direct
_atom_sites_solution_secondary difmap
_cell_angle_alpha 90.0000
_cell_angle_beta 90.0000
_cell_angle_gamma 90.0000
_cell_formula_units_Z 4
_cell_length_a 5.8546(15)
_cell_length_b 12.369(3)
_cell_length_c 25.480(6)
_cell_measurement_reflns_used 6099
_cell_measurement_temperature 93
_cell_measurement_theta_max 25.35
_cell_measurement_theta_min 1.83
_cell_volume 1845.1(8)
_computing_cell_refinement 'CrystalClear-SM Expert 2.0 rc13'
_computing_data_collection 'CrystalClear-SM Expert 2.0 rc13 (Rigaku, 2009)'
_computing_data_reduction 'CrystalClear-SM Expert 2.0 rc13'
_computing_molecular_graphics 'CrystalStructure 4.0'
_computing_publication_material 'CrystalStructure 4.0 (Rigaku, 2010)'
_computing_structure_refinement 'SHELXL97 (Sheldrick, 2008)'
_computing_structure_solution 'SIR2004 (Burla, et al., 2005)'
_diffrn_ambient_temperature 93
_diffrn_detector_area_resol_mean 14.629
_diffrn_measured_fraction_theta_full 0.999
_diffrn_measured_fraction_theta_max 1.000
_diffrn_measurement_device_type 'Rigaku Mercury70'
_diffrn_measurement_method \w
_diffrn_radiation_type 'Mo K\a'
_diffrn_radiation_wavelength 0.71075
_diffrn_reflns_av_R_equivalents 0.0520
_diffrn_reflns_Laue_measured_fraction_full 0.999
_diffrn_reflns_Laue_measured_fraction_max 1.000
_diffrn_reflns_limit_h_max 5
_diffrn_reflns_limit_h_min -7
_diffrn_reflns_limit_k_max 14
_diffrn_reflns_limit_k_min -14
_diffrn_reflns_limit_l_max 30
_diffrn_reflns_limit_l_min -28
_diffrn_reflns_number 11753
_diffrn_reflns_point_group_measured_fraction_full 0.998
_diffrn_reflns_point_group_measured_fraction_max 0.998
_diffrn_reflns_theta_full 25.000
_diffrn_reflns_theta_max 25.315
_diffrn_reflns_theta_min 1.830
_diffrn_standards_number 0
_exptl_absorpt_coefficient_mu 2.365
_exptl_absorpt_correction_T_max 0.932
_exptl_absorpt_correction_T_min 0.746
_exptl_absorpt_correction_type multi-scan
_exptl_absorpt_process_details 'REQAB (Rigaku, 1998)'
_exptl_crystal_colour colorless
_exptl_crystal_density_diffrn 1.513
_exptl_crystal_density_method 'not measured'
_exptl_crystal_description prism
_exptl_crystal_F_000 856.00
_exptl_crystal_size_max 0.120
_exptl_crystal_size_mid 0.030
_exptl_crystal_size_min 0.030
_refine_diff_density_max 0.350
_refine_diff_density_min -0.370
_refine_ls_abs_structure_details 'Parsons and Flack (2004), Acta Cryst. A60, s61.  880 quotients'
_refine_ls_abs_structure_Flack 0.033(8)
_refine_ls_extinction_method none
_refine_ls_goodness_of_fit_ref 0.992
_refine_ls_hydrogen_treatment constr
_refine_ls_number_parameters 226
_refine_ls_number_reflns 3351
_refine_ls_number_restraints 0
_refine_ls_R_factor_gt 0.0411
_refine_ls_shift/su_max 0.001
_refine_ls_structure_factor_coef Fsqd
_refine_ls_weighting_details 'w = 1/[\s^2^(Fo^2^)+(0.0309P)^2^+0.0000P] where P=(Fo^2^+2Fc^2^)/3'
_refine_ls_weighting_scheme calc
_refine_ls_wR_factor_ref 0.0829
_reflns_number_gt 2801
_reflns_number_total 3351
_reflns_threshold_expression F^2^>2.0\s(F^2^)
_cod_data_source_file jo402591v_si_003.cif
_cod_data_source_block 27
_cod_original_cell_volume 1845.2(8)
_cod_database_code 4028986

loop_
_symmetry_equiv_pos_site_id
_symmetry_equiv_pos_as_xyz
1 +X,+Y,+Z
2 1/2+X,1/2-Y,-Z
3 -X,1/2+Y,1/2-Z
4 1/2-X,-Y,1/2+Z

loop_
_atom_site_label
_atom_site_type_symbol
_atom_site_fract_x
_atom_site_fract_y
_atom_site_fract_z
_atom_site_U_iso_or_equiv
_atom_site_adp_type
_atom_site_occupancy
_atom_site_symmetry_multiplicity
_atom_site_calc_flag
_atom_site_refinement_flags
Br18 Br 0.63117(12) -0.01071(4) 0.97277(2) 0.0428(2) Uani 1.0 4 d .
S1 S 0.6383(3) 0.58804(10) 0.90122(5) 0.0304(4) Uani 1.0 4 d .
O2 O 0.5335(7) 0.5339(3) 0.77523(15) 0.0387(11) Uani 1.0 4 d .
O5 O 0.6014(8) 0.5573(3) 0.95480(13) 0.0371(10) Uani 1.0 4 d .
O6 O 0.8640(7) 0.5911(3) 0.87944(15) 0.0378(10) Uani 1.0 4 d .
N1 N 0.4900(8) 0.4988(4) 0.86616(16) 0.0294(11) Uani 1.0 4 d .
C2 C 0.4380(9) 0.4938(5) 0.8124(3) 0.0291(13) Uani 1.0 4 d .
C3 C 0.2253(10) 0.4254(4) 0.8231(2) 0.0296(14) Uani 1.0 4 d .
C4 C 0.3016(10) 0.4249(4) 0.8827(2) 0.0282(14) Uani 1.0 4 d .
C5 C 0.5025(10) 0.7110(5) 0.8878(3) 0.0255(14) Uani 1.0 4 d .
C6 C 0.3027(10) 0.7373(5) 0.9145(3) 0.0377(16) Uani 1.0 4 d .
C7 C 0.1866(11) 0.8301(5) 0.9008(3) 0.0382(16) Uani 1.0 4 d .
C8 C 0.2652(11) 0.8973(5) 0.8608(3) 0.0330(15) Uani 1.0 4 d .
C9 C 0.4658(10) 0.8706(5) 0.8354(3) 0.0347(15) Uani 1.0 4 d .
C10 C 0.5860(10) 0.7768(4) 0.8479(2) 0.0297(14) Uani 1.0 4 d .
C11 C 0.1324(12) 0.9965(5) 0.8450(3) 0.0445(15) Uani 1.0 4 d .
C12 C 0.1832(11) 0.3216(5) 0.7944(3) 0.0335(15) Uani 1.0 4 d .
C13 C -0.0091(11) 0.2983(5) 0.7704(3) 0.0346(16) Uani 1.0 4 d .
C14 C -0.0661(12) 0.1946(5) 0.7440(3) 0.0410(17) Uani 1.0 4 d .
C15 C 0.3842(11) 0.3200(4) 0.90494(19) 0.0266(13) Uani 1.0 4 d .
C16 C 0.5953(10) 0.2769(5) 0.8907(3) 0.0314(14) Uani 1.0 4 d .
C17 C 0.6635(11) 0.1772(5) 0.9106(3) 0.0364(15) Uani 1.0 4 d .
C18 C 0.5235(10) 0.1215(5) 0.9442(2) 0.0291(14) Uani 1.0 4 d .
C19 C 0.3134(10) 0.1625(5) 0.9593(2) 0.0299(14) Uani 1.0 4 d .
C20 C 0.2460(10) 0.2618(5) 0.9390(2) 0.0270(13) Uani 1.0 4 d .
H3 H 0.0873 0.4724 0.8195 0.0356 Uiso 1.0 4 calc R
H4 H 0.1881 0.4615 0.9060 0.0338 Uiso 1.0 4 calc R
H6 H 0.2470 0.6920 0.9417 0.0452 Uiso 1.0 4 calc R
H7 H 0.0504 0.8486 0.9190 0.0458 Uiso 1.0 4 calc R
H9 H 0.5232 0.9172 0.8088 0.0416 Uiso 1.0 4 calc R
H10 H 0.7217 0.7582 0.8296 0.0357 Uiso 1.0 4 calc R
H11A H 0.1227 1.0462 0.8749 0.0533 Uiso 1.0 4 calc R
H11B H -0.0218 0.9754 0.8341 0.0533 Uiso 1.0 4 calc R
H11C H 0.2101 1.0325 0.8157 0.0533 Uiso 1.0 4 calc R
H12 H 0.3027 0.2697 0.7934 0.0402 Uiso 1.0 4 calc R
H13 H -0.1229 0.3530 0.7699 0.0415 Uiso 1.0 4 calc R
H14A H -0.0532 0.1351 0.7692 0.0492 Uiso 1.0 4 calc R
H14B H 0.0399 0.1825 0.7148 0.0492 Uiso 1.0 4 calc R
H14C H -0.2227 0.1979 0.7305 0.0492 Uiso 1.0 4 calc R
H16 H 0.6924 0.3154 0.8674 0.0376 Uiso 1.0 4 calc R
H17 H 0.8075 0.1478 0.9010 0.0436 Uiso 1.0 4 calc R
H19 H 0.2180 0.1238 0.9829 0.0359 Uiso 1.0 4 calc R
H20 H 0.1015 0.2906 0.9486 0.0324 Uiso 1.0 4 calc R

loop_
_atom_site_aniso_label
_atom_site_aniso_U_11
_atom_site_aniso_U_22
_atom_site_aniso_U_33
_atom_site_aniso_U_12
_atom_site_aniso_U_13
_atom_site_aniso_U_23
Br18 0.0591(5) 0.0328(3) 0.0367(4) 0.0100(4) -0.0069(4) 0.0043(3)
S1 0.0296(8) 0.0277(7) 0.0338(8) 0.0017(8) -0.0032(8) 0.0004(7)
O2 0.046(3) 0.038(3) 0.031(3) -0.001(2) 0.006(2) 0.0015(19)
O5 0.043(3) 0.038(2) 0.030(2) -0.001(2) -0.009(2) 0.0056(18)
O6 0.023(3) 0.040(3) 0.050(3) 0.003(3) 0.002(3) 0.002(2)
N1 0.035(3) 0.026(3) 0.028(3) -0.007(3) 0.001(2) 0.001(3)
C2 0.034(4) 0.022(3) 0.032(4) 0.011(3) 0.003(3) -0.004(3)
C3 0.033(4) 0.029(3) 0.027(4) 0.004(3) -0.004(3) 0.001(3)
C4 0.033(4) 0.025(3) 0.026(3) 0.003(3) 0.002(3) -0.002(3)
C5 0.024(4) 0.022(3) 0.030(4) 0.001(3) -0.001(3) -0.003(3)
C6 0.037(4) 0.033(4) 0.043(4) -0.004(3) 0.003(4) -0.002(4)
C7 0.031(4) 0.039(4) 0.045(4) 0.007(3) 0.004(4) -0.008(3)
C8 0.035(4) 0.029(3) 0.035(4) 0.003(3) -0.001(3) -0.009(3)
C9 0.041(4) 0.033(4) 0.030(4) -0.001(3) -0.002(3) 0.001(3)
C10 0.028(4) 0.032(3) 0.029(4) 0.004(3) 0.002(3) -0.003(3)
C11 0.051(4) 0.037(4) 0.045(4) 0.014(5) -0.002(4) -0.001(3)
C12 0.038(4) 0.030(3) 0.033(4) 0.002(3) 0.002(3) 0.002(3)
C13 0.044(5) 0.035(4) 0.025(4) -0.001(3) 0.003(4) 0.004(3)
C14 0.042(5) 0.044(4) 0.037(4) -0.007(3) -0.002(4) -0.001(3)
C15 0.027(4) 0.027(3) 0.026(3) -0.001(3) -0.003(3) -0.003(3)
C16 0.031(4) 0.029(3) 0.034(4) 0.000(3) 0.009(3) 0.004(3)
C17 0.030(4) 0.034(4) 0.045(4) 0.003(3) 0.008(4) -0.002(3)
C18 0.039(4) 0.025(3) 0.023(3) 0.001(3) -0.009(3) -0.001(3)
C19 0.034(4) 0.033(3) 0.022(3) -0.005(3) 0.001(3) -0.004(3)
C20 0.023(3) 0.029(3) 0.030(4) 0.001(3) -0.001(3) -0.001(3)

loop_
_atom_type_symbol
_atom_type_description
_atom_type_scat_dispersion_real
_atom_type_scat_dispersion_imag
_atom_type_scat_source
C C 0.0033 0.0016
;
International Tables for Crystallography
(1992, Vol. C, Tables 4.2.6.8 and 6.1.1.4)
;
H H 0.0000 0.0000
;
International Tables for Crystallography
(1992, Vol. C, Table 6.1.1.4)
;
Br Br -0.2901 2.4595
;
International Tables for Crystallography
(1992, Vol. C, Tables 4.2.6.8 and 6.1.1.4)
;
N N 0.0061 0.0033
;
International Tables for Crystallography
(1992, Vol. C, Tables 4.2.6.8 and 6.1.1.4)
;
O O 0.0106 0.0060
;
International Tables for Crystallography
(1992, Vol. C, Tables 4.2.6.8 and 6.1.1.4)
;
S S 0.1246 0.1234
;
International Tables for Crystallography
(1992, Vol. C, Tables 4.2.6.8 and 6.1.1.4)
;

loop_
_geom_angle_atom_site_label_1
_geom_angle_atom_site_label_2
_geom_angle_atom_site_label_3
_geom_angle
_geom_angle_publ_flag
O5 S1 O6 121.0(3) yes
O5 S1 N1 104.9(3) yes
O5 S1 C5 110.4(3) yes
O6 S1 N1 106.9(3) yes
O6 S1 C5 108.7(3) yes
N1 S1 C5 103.6(3) yes
S1 N1 C2 131.8(4) yes
S1 N1 C4 129.8(4) yes
C2 N1 C4 95.0(4) yes
O2 C2 N1 130.3(5) yes
O2 C2 C3 138.1(6) yes
N1 C2 C3 91.6(4) yes
C2 C3 C4 86.7(4) yes
C2 C3 C12 121.4(5) yes
C4 C3 C12 120.9(5) yes
N1 C4 C3 86.3(4) yes
N1 C4 C15 113.5(5) yes
C3 C4 C15 117.2(5) yes
S1 C5 C6 119.4(5) yes
S1 C5 C10 119.4(5) yes
C6 C5 C10 121.0(5) yes
C5 C6 C7 119.0(6) yes
C6 C7 C8 121.3(6) yes
C7 C8 C9 118.8(6) yes
C7 C8 C11 120.7(6) yes
C9 C8 C11 120.6(5) yes
C8 C9 C10 121.4(6) yes
C5 C10 C9 118.5(6) yes
C3 C12 C13 123.8(6) yes
C12 C13 C14 126.4(6) yes
C4 C15 C16 121.3(5) yes
C4 C15 C20 119.9(5) yes
C16 C15 C20 118.8(5) yes
C15 C16 C17 119.8(6) yes
C16 C17 C18 120.1(6) yes
Br18 C18 C17 118.3(5) yes
Br18 C18 C19 120.2(4) yes
C17 C18 C19 121.4(5) yes
C18 C19 C20 118.2(5) yes
C15 C20 C19 121.7(6) yes
C2 C3 H3 108.626 no
C4 C3 H3 108.640 no
C12 C3 H3 108.624 no
N1 C4 H4 112.444 no
C3 C4 H4 112.448 no
C15 C4 H4 112.440 no
C5 C6 H6 120.481 no
C7 C6 H6 120.488 no
C6 C7 H7 119.358 no
C8 C7 H7 119.364 no
C8 C9 H9 119.305 no
C10 C9 H9 119.289 no
C5 C10 H10 120.760 no
C9 C10 H10 120.769 no
C8 C11 H11A 109.469 no
C8 C11 H11B 109.476 no
C8 C11 H11C 109.474 no
H11A C11 H11B 109.472 no
H11A C11 H11C 109.465 no
H11B C11 H11C 109.471 no
C3 C12 H12 118.075 no
C13 C12 H12 118.082 no
C12 C13 H13 116.813 no
C14 C13 H13 116.817 no
C13 C14 H14A 109.464 no
C13 C14 H14B 109.473 no
C13 C14 H14C 109.471 no
H14A C14 H14B 109.473 no
H14A C14 H14C 109.463 no
H14B C14 H14C 109.483 no
C15 C16 H16 120.091 no
C17 C16 H16 120.074 no
C16 C17 H17 119.934 no
C18 C17 H17 119.944 no
C18 C19 H19 120.916 no
C20 C19 H19 120.913 no
C15 C20 H20 119.155 no
C19 C20 H20 119.152 no

loop_
_geom_bond_atom_site_label_1
_geom_bond_atom_site_label_2
_geom_bond_distance
_geom_bond_publ_flag
Br18 C18 1.898(6) yes
S1 O5 1.434(4) yes
S1 O6 1.434(5) yes
S1 N1 1.664(5) yes
S1 C5 1.749(6) yes
O2 C2 1.207(7) yes
N1 C2 1.404(7) yes
N1 C4 1.493(7) yes
C2 C3 1.529(8) yes
C3 C4 1.582(8) yes
C3 C12 1.498(8) yes
C4 C15 1.497(8) yes
C5 C6 1.391(8) yes
C5 C10 1.393(8) yes
C6 C7 1.379(9) yes
C7 C8 1.394(8) yes
C8 C9 1.381(9) yes
C8 C11 1.507(8) yes
C9 C10 1.394(8) yes
C12 C13 1.313(9) yes
C13 C14 1.487(8) yes
C15 C16 1.394(9) yes
C15 C20 1.388(8) yes
C16 C17 1.392(8) yes
C17 C18 1.370(8) yes
C18 C19 1.385(8) yes
C19 C20 1.390(8) yes
C3 H3 1.000 no
C4 H4 1.000 no
C6 H6 0.950 no
C7 H7 0.950 no
C9 H9 0.950 no
C10 H10 0.950 no
C11 H11A 0.980 no
C11 H11B 0.980 no
C11 H11C 0.980 no
C12 H12 0.950 no
C13 H13 0.950 no
C14 H14A 0.980 no
C14 H14B 0.980 no
C14 H14C 0.980 no
C16 H16 0.950 no
C17 H17 0.950 no
C19 H19 0.950 no
C20 H20 0.950 no

loop_
_geom_contact_atom_site_label_1
_geom_contact_atom_site_label_2
_geom_contact_distance
_geom_contact_publ_flag
_geom_contact_site_symmetry_2
S1 O2 3.336(4) no .
O2 O6 3.361(6) no .
O2 C4 3.340(7) no .
O2 C10 3.542(7) no .
O2 C12 3.367(7) no .
O5 C4 3.023(7) no .
O5 C6 3.012(7) no .
O5 C15 3.441(7) no .
O6 C2 3.254(7) no .
O6 C10 2.927(7) no .
N1 C6 3.379(8) no .
N1 C10 3.515(7) no .
N1 C12 3.373(8) no .
N1 C16 2.882(7) no .
C2 C5 3.325(8) no .
C2 C15 3.205(8) no .
C2 C16 3.467(8) no .
C3 C16 3.320(8) no .
C3 C20 3.580(8) no .
C5 C8 2.778(8) no .
C6 C9 2.774(9) no .
C7 C10 2.778(9) no .
C12 C15 3.054(8) no .
C12 C16 3.485(9) no .
C15 C18 2.773(8) no .
C16 C19 2.790(8) no .
C17 C20 2.755(9) no .
Br18 O5 3.364(4) no 2_557
O2 C9 3.467(7) no 3_646
O2 C14 3.418(8) no 3_556
O5 Br18 3.364(4) no 2_457
O6 C3 3.277(7) no 1_655
O6 C4 3.286(7) no 1_655
O6 C6 3.265(7) no 1_655
O6 C7 3.549(7) no 1_655
O6 C14 3.595(7) no 3_656
C3 O6 3.277(7) no 1_455
C4 O6 3.286(7) no 1_455
C6 O6 3.265(7) no 1_455
C7 O6 3.549(7) no 1_455
C9 O2 3.467(7) no 3_656
C14 O2 3.418(8) no 3_546
C14 O6 3.595(7) no 3_646
C18 C20 3.556(8) no 2_557
C20 C18 3.556(8) no 2_457
Br18 H17 2.8731 no .
Br18 H19 2.9472 no .
S1 H4 3.0675 no .
S1 H6 2.8223 no .
S1 H10 2.8289 no .
S1 H16 3.4953 no .
O2 H3 2.9450 no .
O2 H10 3.2906 no .
O2 H12 3.5665 no .
O5 H4 2.9665 no .
O5 H6 2.6814 no .
O6 H10 2.5649 no .
O6 H16 3.5690 no .
N1 H3 2.6609 no .
N1 H6 3.3825 no .
N1 H12 3.5597 no .
N1 H16 2.5594 no .
C2 H4 2.8260 no .
C2 H12 2.9231 no .
C2 H16 3.0073 no .
C3 H13 2.6069 no .
C3 H16 3.2552 no .
C4 H12 2.9772 no .
C4 H16 2.6876 no .
C4 H20 2.6381 no .
C5 H7 3.2448 no .
C5 H9 3.2521 no .
C6 H4 3.4828 no .
C6 H10 3.2817 no .
C7 H9 3.2457 no .
C7 H11A 2.7782 no .
C7 H11B 2.7573 no .
C7 H11C 3.3140 no .
C8 H6 3.2745 no .
C8 H10 3.2765 no .
C9 H7 3.2442 no .
C9 H11A 3.1247 no .
C9 H11B 3.1353 no .
C9 H11C 2.5501 no .
C10 H6 3.2803 no .
C11 H7 2.6703 no .
C11 H9 2.6546 no .
C12 H4 3.3304 no .
C12 H14A 2.7658 no .
C12 H14B 2.7886 no .
C12 H14C 3.2619 no .
C12 H16 3.5145 no .
C13 H3 2.5530 no .
C14 H12 2.6666 no .
C15 H3 3.3642 no .
C15 H12 2.9483 no .
C15 H17 3.2688 no .
C15 H19 3.2835 no .
C16 H4 3.3247 no .
C16 H12 3.0141 no .
C16 H20 3.2511 no .
C17 H19 3.2602 no .
C18 H16 3.2497 no .
C18 H20 3.2386 no .
C19 H17 3.2563 no .
C20 H4 2.6310 no .
C20 H16 3.2557 no .
H3 H4 2.2873 no .
H3 H12 2.8840 no .
H3 H13 2.2996 no .
H4 H6 3.0119 no .
H4 H16 3.5992 no .
H4 H20 2.4305 no .
H6 H7 2.3269 no .
H7 H11A 2.7228 no .
H7 H11B 2.7040 no .
H9 H10 2.3450 no .
H9 H11A 3.2980 no .
H9 H11B 3.3339 no .
H9 H11C 2.3297 no .
H12 H13 2.7620 no .
H12 H14A 2.7371 no .
H12 H14B 2.7461 no .
H12 H14C 3.5805 no .
H12 H16 3.0127 no .
H13 H14A 2.7265 no .
H13 H14B 2.7078 no .
H13 H14C 2.2436 no .
H16 H17 2.3421 no .
H19 H20 2.3413 no .
Br18 H4 3.1651 no 2_557
Br18 H6 3.1985 no 2_557
Br18 H7 3.3069 no 1_645
Br18 H20 3.3842 no 2_557
S1 H4 3.5814 no 1_655
O2 H3 3.5157 no 1_655
O2 H9 2.6036 no 3_646
O2 H11C 2.7618 no 3_646
O2 H12 3.5334 no 3_656
O2 H13 3.0114 no 1_655
O2 H14A 3.2801 no 3_556
O2 H14A 3.4791 no 3_656
O2 H14B 3.1111 no 3_656
O2 H14C 2.7289 no 3_556
O5 H7 3.4342 no 2_567
O5 H19 2.8290 no 2_557
O6 H3 2.4905 no 1_655
O6 H4 2.5748 no 1_655
O6 H6 3.0172 no 1_655
O6 H7 3.5132 no 1_655
O6 H14B 2.7125 no 3_656
C2 H9 3.2392 no 3_646
C2 H13 3.2883 no 1_655
C2 H14A 3.5296 no 3_556
C2 H14C 3.0263 no 3_556
C3 H16 3.5856 no 1_455
C5 H14C 3.4351 no 3_556
C7 H10 3.3899 no 1_455
C8 H13 3.4755 no 3_556
C8 H14C 3.3990 no 3_556
C9 H11B 3.2678 no 1_655
C9 H13 3.3579 no 3_556
C9 H14C 3.0675 no 3_556
C10 H7 3.3855 no 1_655
C10 H11B 3.3810 no 1_655
C10 H14B 2.9509 no 3_656
C10 H14C 3.0762 no 3_556
C11 H13 3.4246 no 3_556
C11 H14A 2.8015 no 1_565
C11 H17 3.0266 no 1_465
C12 H9 3.3561 no 3_646
C12 H10 3.3005 no 3_646
C12 H16 3.4240 no 1_455
C13 H10 3.0924 no 3_646
C13 H11B 3.4533 no 3_546
C13 H16 3.0335 no 1_455
C14 H3 3.1909 no 3_546
C14 H10 2.8624 no 3_646
C14 H11B 3.5630 no 1_545
C14 H11C 3.1588 no 1_545
C15 H19 3.5318 no 2_557
C16 H19 3.5229 no 2_557
C16 H20 3.3159 no 1_655
C17 H11A 3.2689 no 1_645
C17 H20 3.0788 no 1_655
C18 H11A 3.0805 no 1_545
C18 H20 2.9748 no 2_557
C19 H11A 2.8175 no 1_545
C19 H17 3.3181 no 1_455
C19 H20 2.9475 no 2_557
C20 H11A 3.2097 no 1_545
C20 H17 3.0845 no 1_455
C20 H20 3.5990 no 2_557
H3 O2 3.5157 no 1_455
H3 O6 2.4905 no 1_455
H3 C14 3.1909 no 3_556
H3 H14A 3.0320 no 3_556
H3 H14B 2.8406 no 3_556
H3 H14C 3.1666 no 3_556
H3 H16 3.2567 no 1_455
H4 Br18 3.1651 no 2_457
H4 S1 3.5814 no 1_455
H4 O6 2.5748 no 1_455
H4 H16 3.5582 no 1_455
H6 Br18 3.1985 no 2_457
H6 O6 3.0172 no 1_455
H7 Br18 3.3069 no 1_465
H7 O5 3.4342 no 2_467
H7 O6 3.5132 no 1_455
H7 C10 3.3855 no 1_455
H7 H10 3.1846 no 1_455
H9 O2 2.6036 no 3_656
H9 C2 3.2392 no 3_656
H9 C12 3.3561 no 3_656
H9 H11B 2.8336 no 1_655
H9 H12 3.3395 no 3_656
H9 H13 3.1857 no 3_556
H9 H14C 3.3853 no 3_556
H10 C7 3.3899 no 1_655
H10 C12 3.3005 no 3_656
H10 C13 3.0924 no 3_656
H10 C14 2.8624 no 3_656
H10 H7 3.1846 no 1_655
H10 H11B 3.0802 no 1_655
H10 H12 3.1392 no 3_656
H10 H14A 3.5234 no 3_656
H10 H14B 2.0252 no 3_656
H10 H14C 3.3811 no 3_556
H10 H14C 3.3914 no 3_656
H11A C17 3.2689 no 1_465
H11A C18 3.0805 no 1_565
H11A C19 2.8175 no 1_565
H11A C20 3.2097 no 1_565
H11A H14A 3.0857 no 1_565
H11A H17 2.3305 no 1_465
H11A H19 2.9666 no 1_565
H11A H20 3.5620 no 1_565
H11B C9 3.2678 no 1_455
H11B C10 3.3810 no 1_455
H11B C13 3.4533 no 3_556
H11B C14 3.5630 no 1_565
H11B H9 2.8336 no 1_455
H11B H10 3.0802 no 1_455
H11B H13 3.1679 no 3_556
H11B H14A 2.5830 no 1_565
H11B H17 2.9076 no 1_465
H11C O2 2.7618 no 3_656
H11C C14 3.1588 no 1_565
H11C H12 3.0370 no 1_565
H11C H13 3.1552 no 3_556
H11C H14A 2.3218 no 1_565
H11C H14B 3.3238 no 1_565
H11C H17 3.5085 no 1_465
H12 O2 3.5334 no 3_646
H12 H9 3.3395 no 3_646
H12 H10 3.1392 no 3_646
H12 H11C 3.0370 no 1_545
H12 H13 3.5680 no 1_655
H12 H14C 3.3283 no 1_655
H13 O2 3.0114 no 1_455
H13 C2 3.2883 no 1_455
H13 C8 3.4755 no 3_546
H13 C9 3.3579 no 3_546
H13 C11 3.4246 no 3_546
H13 H9 3.1857 no 3_546
H13 H11B 3.1679 no 3_546
H13 H11C 3.1552 no 3_546
H13 H12 3.5680 no 1_455
H13 H16 2.7477 no 1_455
H14A O2 3.2801 no 3_546
H14A O2 3.4791 no 3_646
H14A C2 3.5296 no 3_546
H14A C11 2.8015 no 1_545
H14A H3 3.0320 no 3_546
H14A H10 3.5234 no 3_646
H14A H11A 3.0857 no 1_545
H14A H11B 2.5830 no 1_545
H14A H11C 2.3218 no 1_545
H14A H17 3.4598 no 1_455
H14B O2 3.1111 no 3_646
H14B O6 2.7125 no 3_646
H14B C10 2.9509 no 3_646
H14B H3 2.8406 no 3_546
H14B H10 2.0252 no 3_646
H14B H11C 3.3238 no 1_545
H14C O2 2.7289 no 3_546
H14C C2 3.0263 no 3_546
H14C C5 3.4351 no 3_546
H14C C8 3.3990 no 3_546
H14C C9 3.0675 no 3_546
H14C C10 3.0762 no 3_546
H14C H3 3.1666 no 3_546
H14C H9 3.3853 no 3_546
H14C H10 3.3811 no 3_546
H14C H10 3.3914 no 3_646
H14C H12 3.3283 no 1_455
H16 C3 3.5856 no 1_655
H16 C12 3.4240 no 1_655
H16 C13 3.0335 no 1_655
H16 H3 3.2567 no 1_655
H16 H4 3.5582 no 1_655
H16 H13 2.7477 no 1_655
H16 H20 3.1816 no 1_655
H17 C11 3.0266 no 1_645
H17 C19 3.3181 no 1_655
H17 C20 3.0845 no 1_655
H17 H11A 2.3305 no 1_645
H17 H11B 2.9076 no 1_645
H17 H11C 3.5085 no 1_645
H17 H14A 3.4598 no 1_655
H17 H19 3.1959 no 1_655
H17 H20 2.7487 no 1_655
H19 O5 2.8290 no 2_457
H19 C15 3.5318 no 2_457
H19 C16 3.5229 no 2_457
H19 H11A 2.9666 no 1_545
H19 H17 3.1959 no 1_455
H19 H20 3.0350 no 2_557
H20 Br18 3.3842 no 2_457
H20 C16 3.3159 no 1_455
H20 C17 3.0788 no 1_455
H20 C18 2.9748 no 2_457
H20 C19 2.9475 no 2_457
H20 C20 3.5990 no 2_457
H20 H11A 3.5620 no 1_545
H20 H16 3.1816 no 1_455
H20 H17 2.7487 no 1_455
H20 H19 3.0350 no 2_457

loop_
_geom_torsion_atom_site_label_1
_geom_torsion_atom_site_label_2
_geom_torsion_atom_site_label_3
_geom_torsion_atom_site_label_4
_geom_torsion
_geom_torsion_publ_flag
O5 S1 N1 C2 171.7(4) no
O5 S1 N1 C4 18.0(5) no
O5 S1 C5 C6 -31.1(5) no
O5 S1 C5 C10 154.0(4) no
O6 S1 N1 C2 -58.8(5) no
O6 S1 N1 C4 147.6(4) no
O6 S1 C5 C6 -165.9(4) no
O6 S1 C5 C10 19.1(5) no
N1 S1 C5 C6 80.7(4) no
N1 S1 C5 C10 -94.3(4) no
C5 S1 N1 C2 55.9(5) no
C5 S1 N1 C4 -97.7(4) no
S1 N1 C2 O2 23.0(9) no
S1 N1 C2 C3 -155.3(4) no
S1 N1 C4 C3 156.1(4) no
S1 N1 C4 C15 -85.8(5) no
C2 N1 C4 C3 -4.5(4) no
C2 N1 C4 C15 113.6(4) no
C4 N1 C2 O2 -177.0(6) no
C4 N1 C2 C3 4.7(4) no
O2 C2 C3 C4 177.5(7) no
O2 C2 C3 C12 53.0(9) no
N1 C2 C3 C4 -4.4(4) no
N1 C2 C3 C12 -129.0(5) no
C2 C3 C4 N1 4.2(4) no
C2 C3 C4 C15 -110.4(5) no
C2 C3 C12 C13 -129.1(6) no
C4 C3 C12 C13 124.3(6) no
C12 C3 C4 N1 129.1(5) no
C12 C3 C4 C15 14.5(8) no
N1 C4 C15 C16 -26.5(7) no
N1 C4 C15 C20 156.0(4) no
C3 C4 C15 C16 71.9(7) no
C3 C4 C15 C20 -105.7(5) no
S1 C5 C6 C7 -174.8(4) no
S1 C5 C10 C9 175.5(4) no
C6 C5 C10 C9 0.6(8) no
C10 C5 C6 C7 0.1(8) no
C5 C6 C7 C8 0.3(9) no
C6 C7 C8 C9 -1.3(9) no
C6 C7 C8 C11 178.0(5) no
C7 C8 C9 C10 2.0(9) no
C11 C8 C9 C10 -177.3(5) no
C8 C9 C10 C5 -1.7(8) no
C3 C12 C13 C14 -176.2(5) no
C4 C15 C16 C17 -177.7(5) no
C4 C15 C20 C19 178.0(5) no
C16 C15 C20 C19 0.4(8) no
C20 C15 C16 C17 -0.1(8) no
C15 C16 C17 C18 0.1(8) no
C16 C17 C18 Br18 -177.1(5) no
C16 C17 C18 C19 -0.5(9) no
Br18 C18 C19 C20 177.3(3) no
C17 C18 C19 C20 0.7(8) no
C18 C19 C20 C15 -0.7(8) no
